data_4126122
loop_
_publ_author_name
'Yang, Sha'
'Chai, Jinsong'
'Song, Yongbo'
'Fan, Jiqiang'
'Chen, Tao'
'Wang, Shuxin'
'Yu, Haizhu'
'Li, Xiaowu'
'Zhu, Manzhou'

_publ_section_title
;
 In Situ Two-Phase Ligand Exchange: A New Method for the Synthesis of
 Alloy Nanoclusters with Precise Atomic Structures.
;
_journal_issue 16
_journal_name_full 'Journal of the American Chemical Society'
_journal_page_first 5668
_journal_page_last 5671
_journal_paper_doi 10.1021/jacs.7b00668
_journal_volume 139
_journal_year 2017
_chemical_formula_moiety 'C60 H135 Ag4.93 Au16.07 S15'
_chemical_formula_sum 'C60 H135 Ag5.2 Au15.81 S15'
_chemical_formula_weight 5011.01
_space_group_crystal_system monoclinic
_space_group_IT_number 13
_space_group_name_Hall '-P 2yc'
_space_group_name_H-M_alt 'P 1 2/c 1'
_symmetry_space_group_name_Hall '-P 2yc'
_symmetry_space_group_name_H-M 'P 1 2/c 1'
_atom_sites_solution_hydrogens geom
_atom_sites_solution_primary direct
_audit_creation_date 2017-03-24
_audit_creation_method
;
Olex2 1.2
(compiled 2017.03.02 svn.r3394 for OlexSys, GUI svn.r5324)
;
_cell_angle_alpha 90
_cell_angle_beta 99.1239(9)
_cell_angle_gamma 90
_cell_formula_units_Z 4
_cell_length_a 26.1635(17)
_cell_length_b 15.0108(10)
_cell_length_c 29.0512(19)
_cell_measurement_reflns_used 6336
_cell_measurement_temperature 296(2)
_cell_measurement_theta_max 21.09
_cell_measurement_theta_min 2.20
_cell_volume 11265.1(13)
_computing_cell_refinement 'SAINT V8.35A (?, 2016)'
_computing_data_reduction 'SAINT V8.35A (?, 2016)'
_computing_molecular_graphics 'Olex2 (Dolomanov et al., 2009)'
_computing_publication_material 'Olex2 (Dolomanov et al., 2009)'
_computing_structure_refinement 'ShelXL (Sheldrick, 2015)'
_computing_structure_solution 'ShelXS (Sheldrick, 2008)'
_diffrn_ambient_temperature 296.15
_diffrn_measured_fraction_theta_full 1.000
_diffrn_measured_fraction_theta_max 0.998
_diffrn_measurement_device_type 'Bruker APEX-II CCD'
_diffrn_measurement_method '\f and \w scans'
_diffrn_radiation_type MoK\a
_diffrn_radiation_wavelength 0.71073
_diffrn_reflns_av_R_equivalents 0.1181
_diffrn_reflns_av_unetI/netI 0.1148
_diffrn_reflns_Laue_measured_fraction_full 1.000
_diffrn_reflns_Laue_measured_fraction_max 0.998
_diffrn_reflns_limit_h_max 31
_diffrn_reflns_limit_h_min -31
_diffrn_reflns_limit_k_max 17
_diffrn_reflns_limit_k_min -18
_diffrn_reflns_limit_l_max 34
_diffrn_reflns_limit_l_min -34
_diffrn_reflns_number 82684
_diffrn_reflns_point_group_measured_fraction_full 1.000
_diffrn_reflns_point_group_measured_fraction_max 0.998
_diffrn_reflns_theta_full 25.242
_diffrn_reflns_theta_max 25.353
_diffrn_reflns_theta_min 0.788
_diffrn_standards_number 0
_exptl_absorpt_coefficient_mu 21.673
_exptl_absorpt_correction_T_max 0.7452
_exptl_absorpt_correction_T_min 0.4100
_exptl_absorpt_correction_type multi-scan
_exptl_absorpt_process_details
;
SADABS-2014/5 (Bruker,2014/5) was used for absorption correction.
wR2(int) was 0.1305 before and 0.0595 after correction.
The Ratio of minimum to maximum transmission is 0.5502.
The \l/2 correction factor is 0.00150.
;
_exptl_crystal_colour red
_exptl_crystal_density_diffrn 2.955
_exptl_crystal_description block
_exptl_crystal_F_000 8911
_refine_diff_density_max 1.709
_refine_diff_density_min -2.188
_refine_diff_density_rms 0.306
_refine_ls_extinction_method none
_refine_ls_goodness_of_fit_ref 1.006
_refine_ls_hydrogen_treatment constr
_refine_ls_matrix_type full
_refine_ls_number_parameters 919
_refine_ls_number_reflns 20615
_refine_ls_number_restraints 573
_refine_ls_restrained_S_all 0.996
_refine_ls_R_factor_all 0.1415
_refine_ls_R_factor_gt 0.0601
_refine_ls_shift/su_max 0.051
_refine_ls_shift/su_mean 0.000
_refine_ls_structure_factor_coef Fsqd
_refine_ls_weighting_details 'w=1/[\s^2^(Fo^2^)+(0.0631P)^2^] where P=(Fo^2^+2Fc^2^)/3'
_refine_ls_weighting_scheme calc
_refine_ls_wR_factor_gt 0.1267
_refine_ls_wR_factor_ref 0.1560
_reflns_Friedel_coverage 0.000
_reflns_number_gt 10521
_reflns_number_total 20615
_reflns_threshold_expression 'I > 2\s(I)'
_cod_data_source_file ja7b00668_si_003.cif
_cod_data_source_block 20160403c_0m
_cod_original_formula_sum 'C60 H135 Ag5.20 Au15.81 S15'
_cod_database_code 4126122
_shelx_shelxl_version_number 2016/4
_shelx_space_group_comment
;
The symmetry employed for this shelxl refinement is uniquely defined
by the following loop, which should always be used as a source of
symmetry information in preference to the above space-group names.
They are only intended as comments.
;
_shelx_estimated_absorpt_t_max 21.09
_shelx_estimated_absorpt_t_min 2.28
_olex2_refinement_description
;
1. Fixed Uiso
 At 1.5 times of:
  All C(H,H,H) groups
2. Shared sites
{Au14, Ag14}
{Au13, Ag13}
{Au5, Ag5}
{Au8, Ag8}
{Au9, Ag9}
{Au11, Ag11}
{Au19, Ag19}
{Au2, Ag2}
{Au16, Ag16}
3. Restrained distances
 C60-C68
 1.51 with sigma of 0.02
 C60-C77
 1.51 with sigma of 0.02
 C60-C10
 1.51 with sigma of 0.02
4. Uiso/Uaniso restraints and constraints
S5 \\sim C60 \\sim C68 \\sim C10 \\sim C77: within 2A with sigma of 0.04 and
sigma for terminal atoms of 0.08
S5 \\sim C60 \\sim C10 \\sim C77 \\sim C68: within 2A with sigma of 0.04 and
sigma for terminal atoms of 0.08
C11 \\sim C12 \\sim C13 \\sim C14 \\sim C15 \\sim C16 \\sim C17 \\sim C18 \\sim
C19 \\sim C20 \\sim C21 \\sim C22 \\sim C23 \\sim C25 \\sim C26 \\sim C27 \\sim
C28 \\sim C29 \\sim C30 \\sim C31 \\sim C32 \\sim C33 \\sim C34 \\sim C35 \\sim
C36 \\sim C37 \\sim C38 \\sim C39 \\sim C40 \\sim C41 \\sim C42 \\sim C43 \\sim
C44 \\sim C45 \\sim C46 \\sim C47 \\sim C48 \\sim C49 \\sim C50 \\sim C51 \\sim
C52 \\sim C53 \\sim C54 \\sim C55 \\sim C56 \\sim C57 \\sim C58 \\sim C60 \\sim
C61 \\sim C63 \\sim C64 \\sim C65 \\sim C66 \\sim C68 \\sim C70 \\sim C72 \\sim
C77 \\sim C78 \\sim C97 \\sim C10: within 3.8A with sigma of 0.01 and sigma for
terminal atoms of 0.02
Uanis(Au14) = Uanis(Ag14)
Uanis(Au13) = Uanis(Ag13)
Uanis(Au5) = Uanis(Ag5)
Uanis(Au8) = Uanis(Ag8)
Uanis(Au9) = Uanis(Ag9)
Uanis(Au11) = Uanis(Ag11)
Uanis(Au19) = Uanis(Ag19)
Uanis(Au2) = Uanis(Ag2)
Uanis(Au16) = Uanis(Ag16)
5. Others
 Sof(Ag14)=1-FVAR(1)
 Sof(Au14)=FVAR(1)
 Sof(Ag13)=1-FVAR(2)
 Sof(Au13)=FVAR(2)
 Sof(Ag5)=1-FVAR(3)
 Sof(Au5)=FVAR(3)
 Sof(Ag8)=1-FVAR(4)
 Sof(Au8)=FVAR(4)
 Sof(Ag9)=1-FVAR(5)
 Sof(Au9)=FVAR(5)
 Sof(Ag11)=1-FVAR(6)
 Sof(Au11)=FVAR(6)
 Sof(Ag19)=1-FVAR(7)
 Sof(Au19)=FVAR(7)
 Sof(Ag2)=1-FVAR(8)
 Sof(Au2)=FVAR(8)
 Sof(Ag16)=1-FVAR(9)
 Sof(Au16)=FVAR(9)
6.a Idealised Me refined as rotating group:
 C11(H11A,H11B,H11C), C16(H16A,H16B,H16C), C18(H18A,H18B,H18C), C19(H19A,H19B,
 H19C), C20(H20A,H20B,H20C), C21(H21A,H21B,H21C), C23(H23A,H23B,H23C), C25(H25A,
 H25B,H25C), C26(H26A,H26B,H26C), C30(H30A,H30B,H30C), C32(H32A,H32B,H32C),
 C33(H33A,H33B,H33C), C34(H34A,H34B,H34C), C35(H35A,H35B,H35C), C36(H36A,H36B,
 H36C), C38(H38A,H38B,H38C), C39(H39A,H39B,H39C), C40(H40A,H40B,H40C), C41(H41A,
 H41B,H41C), C42(H42A,H42B,H42C), C44(H44A,H44B,H44C), C45(H45A,H45B,H45C),
 C46(H46A,H46B,H46C), C47(H47A,H47B,H47C), C48(H48A,H48B,H48C), C49(H49A,H49B,
 H49C), C50(H50A,H50B,H50C), C51(H51A,H51B,H51C), C52(H52A,H52B,H52C), C54(H54A,
 H54B,H54C), C56(H56A,H56B,H56C), C57(H57A,H57B,H57C), C58(H58A,H58B,H58C),
 C61(H61A,H61B,H61C), C63(H63A,H63B,H63C), C64(H64A,H64B,H64C), C65(H65A,H65B,
 H65C), C66(H66A,H66B,H66C), C68(H68A,H68B,H68C), C70(H70A,H70B,H70C), C72(H72A,
 H72B,H72C), C77(H77A,H77B,H77C), C78(H78A,H78B,H78C), C97(H97A,H97B,H97C),
 C10(H10A,H10B,H10C)
;
_olex2_submission_special_instructions 'No special instructions were received'

loop_
_space_group_symop_operation_xyz
'x, y, z'
'-x, y, -z+1/2'
'-x, -y, -z'
'x, -y, z-1/2'

loop_
_atom_site_label
_atom_site_type_symbol
_atom_site_fract_x
_atom_site_fract_y
_atom_site_fract_z
_atom_site_U_iso_or_equiv
_atom_site_adp_type
_atom_site_occupancy
_atom_site_site_symmetry_order
_atom_site_calc_flag
_atom_site_refinement_flags_posn
_atom_site_refinement_flags_adp
_atom_site_refinement_flags_occupancy
_atom_site_disorder_assembly
_atom_site_disorder_group
Au7 Au 0.23489(3) 0.75206(5) 0.46846(3) 0.0406(2) Uani 1 1 d . . . . .
Au6 Au 0.35192(3) 0.74032(5) 0.51694(3) 0.0427(2) Uani 1 1 d . . . . .
Au12 Au 0.16125(4) 0.60554(6) 0.51935(3) 0.0526(2) Uani 1 1 d . . . . .
Au1 Au 0.31376(3) 0.87674(5) 0.42906(3) 0.0463(2) Uani 1 1 d . . . . .
Au4 Au 0.17739(4) 0.88530(6) 0.49748(3) 0.0546(3) Uani 1 1 d . . . A 11
Au11 Au 0.28503(4) 0.61713(7) 0.54232(4) 0.0453(5) Uani 0.458(7) 1 d . . P A 12
Au9 Au 0.29095(4) 0.60829(6) 0.44278(3) 0.0482(5) Uani 0.649(7) 1 d . . P A 9
Au17 Au 0.32547(3) 0.74937(5) 0.60072(3) 0.0477(2) Uani 1 1 d . . . . .
Au3 Au 0.18406(4) 0.89325(6) 0.39470(3) 0.0604(3) Uani 1 1 d . . . . .
Au20 Au 0.39723(4) 0.89938(6) 0.58633(3) 0.0589(3) Uani 1 1 d . . . . .
Au15 Au 0.38531(4) 0.53602(6) 0.52940(3) 0.0565(3) Uani 1 1 d . . . . .
Au10 Au 0.18582(4) 0.61324(6) 0.41939(3) 0.0618(3) Uani 1 1 d . . . . .
Au18 Au 0.21764(4) 0.78131(7) 0.65859(3) 0.0703(3) Uani 1 1 d . . . . .
Au2 Au 0.28216(5) 0.88641(8) 0.52445(4) 0.0470(6) Uani 0.281(7) 1 d . . P A 18
Au16 Au 0.43426(4) 0.68584(6) 0.60096(3) 0.0586(4) Uani 0.827(7) 1 d . . P A 20
Au8 Au 0.10674(4) 0.75905(7) 0.43918(4) 0.0662(5) Uani 0.767(7) 1 d . . P A 7
Au5 Au 0.24576(6) 0.72844(9) 0.37626(4) 0.0517(6) Uani 0.235(7) 1 d . . P A 5
Au13 Au 0.17708(5) 0.71802(9) 0.27379(4) 0.0882(6) Uani 0.775(8) 1 d . . P A 3
Au14 Au 0.10293(5) 0.59604(11) 0.32305(5) 0.0997(7) Uani 0.699(8) 1 d . . P A 1
Au19 Au 0.12125(7) 0.86191(12) 0.58323(6) 0.0897(8) Uani 0.379(8) 1 d . . P A 16
S22 S 0.3748(2) 0.7659(3) 0.44189(18) 0.0471(14) Uani 1 1 d . . . . .
S24 S 0.2527(2) 0.9892(4) 0.4184(2) 0.0541(15) Uani 1 1 d . . . . .
S25 S 0.4737(2) 0.8211(4) 0.5915(2) 0.0605(17) Uani 1 1 d . . . . .
S26 S 0.3264(2) 0.9928(4) 0.5810(2) 0.0613(17) Uani 1 1 d . . . . .
S27 S 0.3697(2) 0.5235(3) 0.4488(2) 0.0526(15) Uani 1 1 d . . . . .
S28 S 0.4016(2) 0.5439(4) 0.6102(2) 0.0588(16) Uani 1 1 d . . . . .
S29 S 0.1117(2) 0.8114(4) 0.3642(2) 0.0648(17) Uani 1 1 d . . . . .
S31 S 0.3059(3) 0.7939(4) 0.6742(2) 0.0668(18) Uani 1 1 d . . . . .
S33 S 0.2240(2) 0.4974(3) 0.52618(19) 0.0526(15) Uani 1 1 d . . . . .
S40 S 0.0986(2) 0.7129(4) 0.5146(2) 0.0627(17) Uani 1 1 d . . . . .
S6 S 0.2606(3) 0.7587(5) 0.2976(2) 0.081(2) Uani 1 1 d . . . . .
S7 S 0.1120(3) 0.5221(5) 0.3925(2) 0.0741(19) Uani 1 1 d . . . . .
S16 S 0.0901(3) 0.6747(7) 0.2512(3) 0.116(3) Uani 1 1 d . . . . .
S3 S 0.1050(2) 0.9635(4) 0.5195(2) 0.0701(18) Uani 1 1 d . . . . .
S5 S 0.1294(3) 0.7678(5) 0.6490(3) 0.094(2) Uani 1 1 d . U . . .
C11 C 0.4486(8) 0.8174(14) 0.3914(7) 0.061(5) Uani 1 1 d . U . . .
H11A H 0.444459 0.759516 0.377201 0.091 Uiso 1 1 calc GR . . . .
H11B H 0.482928 0.838986 0.390161 0.091 Uiso 1 1 calc GR . . . .
H11C H 0.423718 0.857656 0.374857 0.091 Uiso 1 1 calc GR . . . .
C12 C 0.4403(8) 0.8110(14) 0.4422(7) 0.056(5) Uani 1 1 d . U . . .
C13 C 0.4569(11) 0.4715(17) 0.6326(9) 0.081(6) Uani 1 1 d . U . . .
C14 C 0.5148(11) 0.8512(18) 0.6470(9) 0.081(6) Uani 1 1 d . U . . .
C15 C 0.3264(11) 0.7035(19) 0.7196(7) 0.082(6) Uani 1 1 d . U . . .
C16 C 0.3752(10) 1.0830(15) 0.5145(9) 0.087(5) Uani 1 1 d . U . . .
H16A H 0.408410 1.056501 0.524903 0.131 Uiso 1 1 calc GR . . . .
H16B H 0.379729 1.139478 0.500233 0.131 Uiso 1 1 calc GR . . . .
H16C H 0.355096 1.044419 0.492279 0.131 Uiso 1 1 calc GR . . . .
C17 C 0.3002(13) 0.663(3) 0.2775(11) 0.123(8) Uani 1 1 d . U . . .
C18 C 0.3051(11) 0.6143(16) 0.7013(8) 0.091(6) Uani 1 1 d . U . . .
H18A H 0.268004 0.616214 0.696192 0.136 Uiso 1 1 calc GR . . . .
H18B H 0.316893 0.568635 0.723611 0.136 Uiso 1 1 calc GR . . . .
H18C H 0.317086 0.601405 0.672402 0.136 Uiso 1 1 calc GR . . . .
C19 C 0.3449(10) 0.3902(14) 0.3844(7) 0.075(6) Uani 1 1 d . U . . .
H19A H 0.314722 0.424398 0.372268 0.113 Uiso 1 1 calc GR . . . .
H19B H 0.338418 0.328324 0.377583 0.113 Uiso 1 1 calc GR . . . .
H19C H 0.373681 0.409920 0.370324 0.113 Uiso 1 1 calc GR . . . .
C20 C 0.0705(11) 0.941(2) 0.3056(10) 0.111(7) Uani 1 1 d . U . . .
H20A H 0.104406 0.966695 0.312959 0.167 Uiso 1 1 calc GR . . . .
H20B H 0.045702 0.987180 0.295913 0.167 Uiso 1 1 calc GR . . . .
H20C H 0.070060 0.898448 0.280931 0.167 Uiso 1 1 calc GR . . . .
C21 C 0.3834(10) 0.7056(18) 0.7255(8) 0.091(6) Uani 1 1 d . U . . .
H21A H 0.394555 0.685284 0.697404 0.136 Uiso 1 1 calc GR . . . .
H21B H 0.397410 0.667502 0.750925 0.136 Uiso 1 1 calc GR . . . .
H21C H 0.395246 0.765495 0.732055 0.136 Uiso 1 1 calc GR . . . .
C22 C 0.3461(10) 1.0971(15) 0.5576(10) 0.081(6) Uani 1 1 d . U . . .
C23 C 0.5324(10) 0.9434(17) 0.6418(9) 0.098(6) Uani 1 1 d . U . . .
H23A H 0.547112 0.948236 0.613660 0.148 Uiso 1 1 calc GR . . . .
H23B H 0.558064 0.958652 0.668027 0.148 Uiso 1 1 calc GR . . . .
H23C H 0.503509 0.983266 0.640313 0.148 Uiso 1 1 calc GR . . . .
C25 C 0.2924(10) 1.1455(16) 0.5370(10) 0.100(6) Uani 1 1 d . U . . .
H25A H 0.274331 1.110698 0.511819 0.151 Uiso 1 1 calc GR . . . .
H25B H 0.299499 1.203612 0.525722 0.151 Uiso 1 1 calc GR . . . .
H25C H 0.271447 1.151049 0.561113 0.151 Uiso 1 1 calc GR . . . .
C26 C 0.4487(9) 0.9005(14) 0.4649(8) 0.069(5) Uani 1 1 d . U . . .
H26A H 0.427128 0.943683 0.446777 0.103 Uiso 1 1 calc GR . . . .
H26B H 0.484353 0.917337 0.466670 0.103 Uiso 1 1 calc GR . . . .
H26C H 0.439973 0.897842 0.495733 0.103 Uiso 1 1 calc GR . . . .
C27 C 0.3566(10) 0.4024(14) 0.4343(8) 0.067(5) Uani 1 1 d . U . . .
C28 C 0.0569(11) 0.896(2) 0.3478(11) 0.102(7) Uani 1 1 d . U . . .
C29 C 0.2201(11) 0.4373(16) 0.5810(8) 0.082(6) Uani 1 1 d . U . . .
C30 C 0.5017(10) 0.4849(17) 0.6092(9) 0.095(6) Uani 1 1 d . U . . .
H30A H 0.491609 0.476669 0.576231 0.142 Uiso 1 1 calc GR . . . .
H30B H 0.528139 0.442634 0.620787 0.142 Uiso 1 1 calc GR . . . .
H30C H 0.514759 0.544246 0.615160 0.142 Uiso 1 1 calc GR . . . .
C31 C 0.2596(13) 1.0565(18) 0.3677(11) 0.105(7) Uani 1 1 d . U . . .
C32 C 0.0083(10) 0.8408(19) 0.3366(10) 0.114(7) Uani 1 1 d . U . . .
H32A H 0.011808 0.799808 0.311955 0.171 Uiso 1 1 calc GR . . . .
H32B H -0.020671 0.879472 0.326900 0.171 Uiso 1 1 calc GR . . . .
H32C H 0.002699 0.808310 0.363824 0.171 Uiso 1 1 calc GR . . . .
C33 C 0.2097(11) 0.4945(16) 0.6222(8) 0.096(6) Uani 1 1 d . U . . .
H33A H 0.239034 0.532277 0.632151 0.144 Uiso 1 1 calc GR . . . .
H33B H 0.204093 0.456529 0.647526 0.144 Uiso 1 1 calc GR . . . .
H33C H 0.179592 0.530578 0.612829 0.144 Uiso 1 1 calc GR . . . .
C34 C 0.5635(10) 0.7903(17) 0.6506(9) 0.095(6) Uani 1 1 d . U . . .
H34A H 0.552949 0.728982 0.649433 0.142 Uiso 1 1 calc GR . . . .
H34B H 0.585904 0.801749 0.679430 0.142 Uiso 1 1 calc GR . . . .
H34C H 0.581529 0.802734 0.624985 0.142 Uiso 1 1 calc GR . . . .
C35 C 0.3024(11) 0.7298(17) 0.7628(8) 0.093(6) Uani 1 1 d . U . . .
H35A H 0.324494 0.772086 0.781040 0.140 Uiso 1 1 calc GR . . . .
H35B H 0.298841 0.677724 0.781171 0.140 Uiso 1 1 calc GR . . . .
H35C H 0.268981 0.755952 0.752967 0.140 Uiso 1 1 calc GR . . . .
C36 C 0.2555(12) 1.0026(17) 0.3236(9) 0.115(7) Uani 1 1 d . U . . .
H36A H 0.287527 0.971873 0.322809 0.173 Uiso 1 1 calc GR . . . .
H36B H 0.248391 1.041564 0.297115 0.173 Uiso 1 1 calc GR . . . .
H36C H 0.227961 0.960050 0.322622 0.173 Uiso 1 1 calc GR . . . .
C37 C 0.0890(13) 0.582(3) 0.2048(12) 0.143(9) Uani 1 1 d . U . . .
C38 C 0.4021(9) 0.3509(14) 0.4557(8) 0.077(6) Uani 1 1 d . U . . .
H38A H 0.432952 0.378056 0.448061 0.115 Uiso 1 1 calc GR . . . .
H38B H 0.399424 0.291015 0.443971 0.115 Uiso 1 1 calc GR . . . .
H38C H 0.403676 0.350152 0.488895 0.115 Uiso 1 1 calc GR . . . .
C39 C 0.3111(11) 1.1020(17) 0.3799(10) 0.118(7) Uani 1 1 d . U . . .
H39A H 0.313680 1.128247 0.410356 0.177 Uiso 1 1 calc GR . . . .
H39B H 0.314204 1.147706 0.357415 0.177 Uiso 1 1 calc GR . . . .
H39C H 0.338349 1.059213 0.379843 0.177 Uiso 1 1 calc GR . . . .
C40 C 0.4373(10) 0.3778(16) 0.6270(9) 0.094(6) Uani 1 1 d . U . . .
H40A H 0.406821 0.371871 0.641340 0.141 Uiso 1 1 calc GR . . . .
H40B H 0.463470 0.337595 0.641627 0.141 Uiso 1 1 calc GR . . . .
H40C H 0.428937 0.363712 0.594424 0.141 Uiso 1 1 calc GR . . . .
C41 C 0.1771(11) 0.4104(18) 0.3555(10) 0.107(7) Uani 1 1 d . U . . .
H41A H 0.170474 0.443717 0.326986 0.160 Uiso 1 1 calc GR . . . .
H41B H 0.186941 0.350686 0.349007 0.160 Uiso 1 1 calc GR . . . .
H41C H 0.204705 0.438258 0.376344 0.160 Uiso 1 1 calc GR . . . .
C42 C 0.4740(11) 0.4920(17) 0.6821(8) 0.099(6) Uani 1 1 d . U . . .
H42A H 0.484642 0.553153 0.685264 0.148 Uiso 1 1 calc GR . . . .
H42B H 0.502577 0.454137 0.694155 0.148 Uiso 1 1 calc GR . . . .
H42C H 0.445951 0.481957 0.699103 0.148 Uiso 1 1 calc GR . . . .
C43 C 0.0348(13) 0.670(2) 0.5183(16) 0.139(9) Uani 1 1 d . U . . .
C44 C 0.2718(11) 0.3912(17) 0.5958(9) 0.102(6) Uani 1 1 d . U . . .
H44A H 0.272219 0.335903 0.579298 0.153 Uiso 1 1 calc GR . . . .
H44B H 0.276538 0.379730 0.628746 0.153 Uiso 1 1 calc GR . . . .
H44C H 0.299205 0.428800 0.588822 0.153 Uiso 1 1 calc GR . . . .
C45 C 0.4872(10) 0.8437(18) 0.6835(9) 0.099(6) Uani 1 1 d . U . . .
H45A H 0.475744 0.901585 0.691482 0.149 Uiso 1 1 calc GR . . . .
H45B H 0.508872 0.818235 0.709978 0.149 Uiso 1 1 calc GR . . . .
H45C H 0.457677 0.805917 0.674398 0.149 Uiso 1 1 calc GR . . . .
C46 C 0.3091(10) 0.3717(15) 0.4552(8) 0.082(6) Uani 1 1 d . U . . .
H46A H 0.316176 0.377481 0.488469 0.124 Uiso 1 1 calc GR . . . .
H46B H 0.301753 0.310559 0.447016 0.124 Uiso 1 1 calc GR . . . .
H46C H 0.279839 0.407934 0.443026 0.124 Uiso 1 1 calc GR . . . .
C47 C 0.0144(12) 0.615(2) 0.4740(13) 0.143(9) Uani 1 1 d . U . . .
H47A H -0.000591 0.653716 0.449420 0.215 Uiso 1 1 calc GR . . . .
H47B H -0.011349 0.573299 0.480959 0.215 Uiso 1 1 calc GR . . . .
H47C H 0.042586 0.582325 0.464370 0.215 Uiso 1 1 calc GR . . . .
C48 C 0.1297(11) 0.524(2) 0.2127(11) 0.147(9) Uani 1 1 d . U . . .
H48A H 0.161529 0.556281 0.213621 0.220 Uiso 1 1 calc GR . . . .
H48B H 0.126434 0.480908 0.188083 0.220 Uiso 1 1 calc GR . . . .
H48C H 0.129545 0.494466 0.241961 0.220 Uiso 1 1 calc GR . . . .
C49 C 0.4788(9) 0.7415(15) 0.4671(8) 0.076(5) Uani 1 1 d . U . . .
H49A H 0.464932 0.715837 0.492695 0.114 Uiso 1 1 calc GR . . . .
H49B H 0.511188 0.770156 0.478506 0.114 Uiso 1 1 calc GR . . . .
H49C H 0.484339 0.695534 0.445426 0.114 Uiso 1 1 calc GR . . . .
C50 C 0.2785(12) 0.568(2) 0.2970(10) 0.134(8) Uani 1 1 d . U . . .
H50A H 0.288980 0.564197 0.330173 0.201 Uiso 1 1 calc GR . . . .
H50B H 0.292667 0.518585 0.282267 0.201 Uiso 1 1 calc GR . . . .
H50C H 0.241415 0.566456 0.289888 0.201 Uiso 1 1 calc GR . . . .
C51 C 0.0862(11) 0.3647(18) 0.3476(10) 0.110(7) Uani 1 1 d . U . . .
H51A H 0.055039 0.378332 0.359746 0.166 Uiso 1 1 calc GR . . . .
H51B H 0.091399 0.301368 0.348051 0.166 Uiso 1 1 calc GR . . . .
H51C H 0.083314 0.386136 0.316207 0.166 Uiso 1 1 calc GR . . . .
C52 C 0.0539(11) 0.960(2) 0.3851(10) 0.110(7) Uani 1 1 d . U . . .
H52A H 0.050111 0.928433 0.413215 0.165 Uiso 1 1 calc GR . . . .
H52B H 0.024652 0.998165 0.376394 0.165 Uiso 1 1 calc GR . . . .
H52C H 0.085008 0.994726 0.390347 0.165 Uiso 1 1 calc GR . . . .
C53 C 0.1259(14) 1.0715(17) 0.5414(12) 0.111(7) Uani 1 1 d . U . . .
C54 C 0.1729(12) 1.0634(17) 0.5776(11) 0.117(6) Uani 1 1 d . U . . .
H54A H 0.165900 1.023668 0.601745 0.175 Uiso 1 1 calc GR . . . .
H54B H 0.182055 1.121004 0.590780 0.175 Uiso 1 1 calc GR . . . .
H54C H 0.201062 1.040388 0.563641 0.175 Uiso 1 1 calc GR . . . .
C55 C 0.1310(13) 0.4084(19) 0.3770(10) 0.100(7) Uani 1 1 d . U . . .
C56 C 0.2959(12) 0.664(2) 0.2276(10) 0.135(8) Uani 1 1 d . U . . .
H56A H 0.260026 0.660608 0.213919 0.202 Uiso 1 1 calc GR . . . .
H56B H 0.314092 0.613793 0.217690 0.202 Uiso 1 1 calc GR . . . .
H56C H 0.310573 0.718047 0.217826 0.202 Uiso 1 1 calc GR . . . .
C57 C 0.1747(11) 0.3708(16) 0.5724(9) 0.101(6) Uani 1 1 d . U . . .
H57A H 0.142791 0.401825 0.573221 0.151 Uiso 1 1 calc GR . . . .
H57B H 0.179321 0.325804 0.596154 0.151 Uiso 1 1 calc GR . . . .
H57C H 0.173777 0.343422 0.542403 0.151 Uiso 1 1 calc GR . . . .
C58 C 0.0364(12) 0.611(2) 0.5632(13) 0.144(9) Uani 1 1 d . U . . .
H58A H 0.053749 0.556104 0.559050 0.217 Uiso 1 1 calc GR . . . .
H58B H 0.001705 0.599110 0.568247 0.217 Uiso 1 1 calc GR . . . .
H58C H 0.054725 0.642337 0.589617 0.217 Uiso 1 1 calc GR . . . .
C60 C 0.1058(12) 0.823(2) 0.6968(10) 0.151(9) Uani 1 1 d D U . . .
C61 C 0.2156(12) 1.1248(17) 0.3616(10) 0.118(7) Uani 1 1 d . U . . .
H61A H 0.190190 1.108283 0.335440 0.177 Uiso 1 1 calc GR . . . .
H61B H 0.229248 1.182578 0.356253 0.177 Uiso 1 1 calc GR . . . .
H61C H 0.199892 1.126297 0.389275 0.177 Uiso 1 1 calc GR . . . .
C63 C 0.1322(13) 1.1275(18) 0.5022(11) 0.128(7) Uani 1 1 d . U . . .
H63A H 0.165002 1.115390 0.492783 0.193 Uiso 1 1 calc GR . . . .
H63B H 0.130742 1.188956 0.511107 0.193 Uiso 1 1 calc GR . . . .
H63C H 0.104894 1.115404 0.476767 0.193 Uiso 1 1 calc GR . . . .
C64 C 0.1425(12) 0.3585(18) 0.4197(10) 0.113(7) Uani 1 1 d . U . . .
H64A H 0.165911 0.391856 0.442033 0.169 Uiso 1 1 calc GR . . . .
H64B H 0.158079 0.302683 0.413702 0.169 Uiso 1 1 calc GR . . . .
H64C H 0.111015 0.347547 0.431945 0.169 Uiso 1 1 calc GR . . . .
C65 C 0.0933(12) 0.643(3) 0.1619(11) 0.155(9) Uani 1 1 d . U . . .
H65A H 0.059186 0.657246 0.146192 0.232 Uiso 1 1 calc GR . . . .
H65B H 0.111767 0.611474 0.140796 0.232 Uiso 1 1 calc GR . . . .
H65C H 0.111458 0.696414 0.172148 0.232 Uiso 1 1 calc GR . . . .
C66 C 0.0833(12) 1.1091(16) 0.5649(11) 0.120(7) Uani 1 1 d . U . . .
H66A H 0.052440 1.115777 0.542386 0.180 Uiso 1 1 calc GR . . . .
H66B H 0.093654 1.166084 0.578158 0.180 Uiso 1 1 calc GR . . . .
H66C H 0.076581 1.069281 0.589123 0.180 Uiso 1 1 calc GR . . . .
C68 C 0.1208(13) 0.781(3) 0.7436(9) 0.164(9) Uani 1 1 d D U . . .
H68A H 0.114926 0.718245 0.741312 0.246 Uiso 1 1 calc GR . . . .
H68B H 0.100303 0.806503 0.764978 0.246 Uiso 1 1 calc GR . . . .
H68C H 0.156755 0.792578 0.754589 0.246 Uiso 1 1 calc GR . . . .
C70 C 0.3787(10) 1.1486(16) 0.5924(10) 0.100(6) Uani 1 1 d . U . . .
H70A H 0.363850 1.149640 0.620597 0.149 Uiso 1 1 calc GR . . . .
H70B H 0.381353 1.208423 0.581297 0.149 Uiso 1 1 calc GR . . . .
H70C H 0.412474 1.122244 0.598521 0.149 Uiso 1 1 calc GR . . . .
C72 C 0.3520(12) 0.674(2) 0.3055(10) 0.140(8) Uani 1 1 d . U . . .
H72A H 0.366859 0.729473 0.297433 0.210 Uiso 1 1 calc GR . . . .
H72B H 0.373831 0.625742 0.299318 0.210 Uiso 1 1 calc GR . . . .
H72C H 0.349034 0.674737 0.338025 0.210 Uiso 1 1 calc GR . . . .
C77 C 0.1207(14) 0.918(2) 0.6997(11) 0.166(9) Uani 1 1 d D U . . .
H77A H 0.144544 0.928404 0.727867 0.249 Uiso 1 1 calc GR . . . .
H77B H 0.090335 0.954095 0.699823 0.249 Uiso 1 1 calc GR . . . .
H77C H 0.136732 0.933665 0.673307 0.249 Uiso 1 1 calc GR . . . .
C78 C 0.0367(12) 0.547(3) 0.1961(11) 0.161(9) Uani 1 1 d . U . . .
H78A H 0.026404 0.529999 0.225140 0.242 Uiso 1 1 calc GR . . . .
H78B H 0.035423 0.496539 0.175943 0.242 Uiso 1 1 calc GR . . . .
H78C H 0.013575 0.592480 0.181600 0.242 Uiso 1 1 calc GR . . . .
C97 C -0.0017(12) 0.754(2) 0.5255(14) 0.153(9) Uani 1 1 d . U . . .
H97A H -0.012764 0.749558 0.555353 0.229 Uiso 1 1 calc GR . . . .
H97B H -0.031411 0.753819 0.501385 0.229 Uiso 1 1 calc GR . . . .
H97C H 0.017336 0.808232 0.523924 0.229 Uiso 1 1 calc GR . . . .
C10 C 0.0479(12) 0.838(3) 0.6867(11) 0.166(9) Uani 1 1 d D U . . .
H10A H 0.040390 0.885466 0.664754 0.248 Uiso 1 1 calc GR . . . .
H10B H 0.035543 0.852774 0.715131 0.248 Uiso 1 1 calc GR . . . .
H10C H 0.031169 0.784271 0.673960 0.248 Uiso 1 1 calc GR . . . .
Ag14 Ag 0.10293(5) 0.59604(11) 0.32305(5) 0.0997(7) Uani 0.301(8) 1 d . . P A 2
Ag13 Ag 0.17708(5) 0.71802(9) 0.27379(4) 0.0882(6) Uani 0.225(8) 1 d . . P A 4
Ag5 Ag 0.24576(6) 0.72844(9) 0.37626(4) 0.0517(6) Uani 0.765(7) 1 d . . P A 6
Ag8 Ag 0.10674(4) 0.75905(7) 0.43918(4) 0.0662(5) Uani 0.233(7) 1 d . . P A 8
Ag9 Ag 0.29095(4) 0.60829(6) 0.44278(3) 0.0482(5) Uani 0.351(7) 1 d . . P A 10
Ag11 Ag 0.28503(4) 0.61713(7) 0.54232(4) 0.0453(5) Uani 0.542(7) 1 d . . P A 13
Ag1 Ag 0.21991(6) 0.76003(10) 0.56225(5) 0.0478(4) Uani 1 1 d . . . B 15
Ag19 Ag 0.12125(7) 0.86191(12) 0.58323(6) 0.0897(8) Uani 0.621(8) 1 d . . P A 17
Ag2 Ag 0.28216(5) 0.88641(8) 0.52445(4) 0.0470(6) Uani 0.719(7) 1 d . . P A 19
Ag16 Ag 0.43426(4) 0.68584(6) 0.60096(3) 0.0586(4) Uani 0.173(7) 1 d . . P A 21

loop_
_atom_site_aniso_label
_atom_site_aniso_U_11
_atom_site_aniso_U_22
_atom_site_aniso_U_33
_atom_site_aniso_U_23
_atom_site_aniso_U_13
_atom_site_aniso_U_12
Au7 0.0487(5) 0.0363(5) 0.0369(4) -0.0010(4) 0.0068(4) -0.0003(4)
Au6 0.0492(5) 0.0386(5) 0.0402(5) 0.0044(4) 0.0066(4) 0.0007(4)
Au12 0.0592(6) 0.0488(5) 0.0504(5) 0.0000(4) 0.0100(5) -0.0081(5)
Au1 0.0472(5) 0.0458(5) 0.0451(5) 0.0082(4) 0.0046(4) -0.0026(4)
Au4 0.0572(6) 0.0512(6) 0.0553(6) 0.0023(4) 0.0090(5) 0.0060(5)
Au11 0.0548(9) 0.0357(7) 0.0460(8) 0.0021(5) 0.0097(6) -0.0027(6)
Au9 0.0585(8) 0.0422(7) 0.0431(7) 0.0000(5) 0.0055(5) 0.0057(5)
Au17 0.0577(6) 0.0467(5) 0.0370(5) -0.0005(4) 0.0028(4) -0.0009(4)
Au3 0.0554(6) 0.0646(6) 0.0606(6) 0.0086(5) 0.0076(5) 0.0023(5)
Au20 0.0631(6) 0.0471(5) 0.0615(6) 0.0032(4) -0.0051(5) -0.0032(5)
Au15 0.0622(6) 0.0499(6) 0.0556(6) -0.0065(4) 0.0037(5) 0.0059(5)
Au10 0.0690(7) 0.0625(6) 0.0528(6) -0.0039(5) 0.0063(5) -0.0113(5)
Au18 0.0930(8) 0.0780(7) 0.0420(5) 0.0008(5) 0.0171(5) 0.0089(6)
Au2 0.0525(10) 0.0356(8) 0.0516(9) -0.0019(6) 0.0048(7) -0.0043(6)
Au16 0.0665(8) 0.0481(7) 0.0577(7) -0.0029(5) -0.0010(6) 0.0066(5)
Au8 0.0676(9) 0.0607(8) 0.0680(8) 0.0049(6) 0.0040(6) -0.0078(6)
Au5 0.0612(11) 0.0559(10) 0.0385(9) 0.0035(6) 0.0099(7) 0.0025(7)
Au13 0.0950(12) 0.1067(11) 0.0618(9) 0.0044(7) 0.0093(7) 0.0186(8)
Au14 0.0695(11) 0.1633(16) 0.0661(10) -0.0137(9) 0.0107(7) 0.0099(9)
Au19 0.0882(14) 0.1099(15) 0.0743(12) 0.0128(9) 0.0234(10) 0.0102(10)
S22 0.054(4) 0.042(3) 0.045(3) 0.008(3) 0.005(3) 0.002(3)
S24 0.054(4) 0.048(3) 0.059(4) 0.011(3) 0.008(3) 0.003(3)
S25 0.066(4) 0.057(4) 0.054(4) 0.005(3) -0.004(3) -0.001(3)
S26 0.067(4) 0.045(3) 0.070(4) -0.001(3) 0.005(3) -0.007(3)
S27 0.056(4) 0.042(3) 0.061(4) -0.003(3) 0.011(3) 0.001(3)
S28 0.072(4) 0.044(3) 0.059(4) -0.004(3) 0.007(3) 0.005(3)
S29 0.060(4) 0.074(4) 0.057(4) 0.007(3) -0.002(3) -0.002(3)
S31 0.094(5) 0.060(4) 0.049(4) -0.011(3) 0.020(4) -0.005(4)
S33 0.075(4) 0.036(3) 0.049(3) -0.007(3) 0.017(3) -0.007(3)
S40 0.057(4) 0.054(4) 0.080(5) 0.008(3) 0.020(3) -0.001(3)
S6 0.110(6) 0.086(5) 0.047(4) 0.001(3) 0.014(4) -0.021(4)
S7 0.069(5) 0.092(5) 0.062(4) -0.020(4) 0.009(4) -0.025(4)
S16 0.074(6) 0.209(10) 0.066(5) -0.010(6) 0.012(4) 0.038(6)
S3 0.062(4) 0.065(4) 0.086(5) 0.007(4) 0.020(4) 0.015(3)
S5 0.094(6) 0.119(6) 0.070(5) 0.016(4) 0.018(4) 0.012(5)
C11 0.062(11) 0.068(11) 0.056(10) 0.001(9) 0.021(9) -0.001(9)
C12 0.058(11) 0.055(10) 0.059(10) 0.009(9) 0.015(9) -0.002(9)
C13 0.095(15) 0.073(11) 0.070(12) 0.003(11) -0.001(12) 0.025(12)
C14 0.082(13) 0.090(13) 0.071(12) -0.002(12) 0.011(11) -0.002(11)
C15 0.110(13) 0.111(13) 0.027(9) 0.002(10) 0.017(11) 0.002(12)
C16 0.087(12) 0.062(10) 0.110(12) 0.010(10) 0.007(10) -0.005(9)
C17 0.101(17) 0.19(2) 0.080(15) -0.063(16) 0.027(13) 0.012(16)
C18 0.123(12) 0.099(11) 0.050(10) 0.009(9) 0.012(10) -0.001(11)
C19 0.113(14) 0.052(10) 0.056(11) -0.016(9) 0.002(11) 0.016(10)
C20 0.093(14) 0.134(17) 0.098(15) 0.026(13) -0.011(13) 0.018(13)
C21 0.112(12) 0.112(11) 0.048(10) 0.005(9) 0.011(10) 0.004(11)
C22 0.085(13) 0.043(10) 0.110(14) 0.003(10) 0.000(11) -0.001(10)
C23 0.094(14) 0.101(13) 0.093(13) 0.001(12) -0.005(11) -0.006(12)
C25 0.112(12) 0.061(10) 0.128(13) 0.006(10) 0.018(11) 0.006(10)
C26 0.063(10) 0.073(10) 0.069(10) 0.008(9) 0.007(9) -0.004(9)
C27 0.094(14) 0.048(10) 0.060(11) -0.014(9) 0.016(11) 0.021(10)
C28 0.080(13) 0.123(18) 0.094(16) 0.014(12) -0.010(14) 0.010(13)
C29 0.124(15) 0.056(12) 0.065(12) 0.038(10) 0.011(12) -0.010(11)
C30 0.101(15) 0.084(12) 0.091(13) 0.003(11) -0.008(12) 0.025(12)
C31 0.136(18) 0.073(15) 0.104(15) 0.054(12) 0.017(15) -0.033(12)
C32 0.087(14) 0.138(18) 0.108(15) 0.009(13) -0.012(14) 0.010(13)
C33 0.139(13) 0.083(11) 0.065(11) 0.018(9) 0.011(11) -0.007(11)
C34 0.088(13) 0.104(13) 0.083(12) -0.003(12) -0.016(11) 0.010(11)
C35 0.122(13) 0.115(13) 0.044(10) 0.002(10) 0.017(11) -0.003(12)
C36 0.159(18) 0.086(14) 0.101(15) 0.063(12) 0.026(15) -0.021(13)
C37 0.078(15) 0.26(3) 0.103(16) -0.057(17) 0.053(16) 0.012(16)
C38 0.109(14) 0.054(11) 0.065(11) -0.023(9) 0.009(11) 0.019(10)
C39 0.157(18) 0.091(14) 0.106(14) 0.073(12) 0.020(15) -0.038(13)
C40 0.105(15) 0.081(12) 0.091(13) 0.005(12) 0.001(12) 0.017(12)
C41 0.133(18) 0.093(14) 0.092(15) -0.026(12) 0.011(13) -0.025(14)
C42 0.114(15) 0.091(12) 0.082(13) 0.001(12) -0.014(12) 0.027(12)
C43 0.089(16) 0.114(19) 0.22(3) 0.018(17) 0.057(17) -0.035(13)
C44 0.144(15) 0.083(13) 0.079(12) 0.038(11) 0.013(12) 0.003(12)
C45 0.098(12) 0.116(12) 0.078(11) -0.004(11) -0.004(10) -0.006(11)
C46 0.109(14) 0.061(11) 0.076(12) -0.019(10) 0.014(11) 0.008(11)
C47 0.089(16) 0.129(19) 0.22(3) 0.013(17) 0.058(17) -0.031(14)
C48 0.086(16) 0.25(3) 0.107(16) -0.057(17) 0.039(15) 0.013(16)
C49 0.067(11) 0.082(11) 0.075(11) 0.011(10) -0.003(10) 0.015(10)
C50 0.125(17) 0.19(2) 0.090(15) -0.054(16) 0.024(14) 0.016(16)
C51 0.135(18) 0.101(14) 0.091(15) -0.024(12) 0.006(13) -0.034(13)
C52 0.091(14) 0.132(18) 0.098(16) 0.006(13) -0.009(13) 0.021(13)
C53 0.165(17) 0.052(12) 0.127(17) 0.011(11) 0.061(14) 0.045(13)
C54 0.156(15) 0.061(11) 0.140(15) 0.000(11) 0.046(12) 0.031(11)
C55 0.129(18) 0.095(14) 0.077(14) -0.015(12) 0.023(13) -0.037(13)
C56 0.126(17) 0.20(2) 0.088(15) -0.052(16) 0.032(14) 0.010(16)
C57 0.146(15) 0.073(12) 0.083(12) 0.035(10) 0.013(12) -0.027(11)
C58 0.095(16) 0.126(19) 0.22(3) 0.022(17) 0.055(17) -0.031(14)
C60 0.137(17) 0.25(2) 0.075(13) 0.024(17) 0.047(15) 0.050(19)
C61 0.156(18) 0.087(14) 0.110(15) 0.066(12) 0.017(15) -0.012(13)
C63 0.176(17) 0.075(12) 0.142(17) 0.010(12) 0.048(14) 0.035(13)
C64 0.140(17) 0.097(14) 0.098(15) -0.023(12) 0.008(14) -0.033(13)
C65 0.101(16) 0.26(3) 0.105(16) -0.049(17) 0.038(16) 0.022(16)
C66 0.163(17) 0.066(12) 0.143(16) -0.003(12) 0.059(14) 0.049(12)
C68 0.149(18) 0.27(2) 0.081(14) 0.021(17) 0.045(15) 0.045(19)
C70 0.104(13) 0.066(11) 0.124(14) -0.004(11) 0.001(12) -0.004(11)
C72 0.121(17) 0.20(2) 0.100(16) -0.056(16) 0.019(14) 0.012(17)
C77 0.155(18) 0.26(2) 0.086(14) 0.017(18) 0.043(15) 0.05(2)
C78 0.096(16) 0.27(3) 0.123(16) -0.056(17) 0.039(16) 0.007(17)
C97 0.100(16) 0.133(19) 0.24(3) 0.009(17) 0.059(17) -0.016(14)
C10 0.148(18) 0.27(2) 0.087(14) 0.025(17) 0.048(15) 0.05(2)
Ag14 0.0695(11) 0.1633(16) 0.0661(10) -0.0137(9) 0.0107(7) 0.0099(9)
Ag13 0.0950(12) 0.1067(11) 0.0618(9) 0.0044(7) 0.0093(7) 0.0186(8)
Ag5 0.0612(11) 0.0559(10) 0.0385(9) 0.0035(6) 0.0099(7) 0.0025(7)
Ag8 0.0676(9) 0.0607(8) 0.0680(8) 0.0049(6) 0.0040(6) -0.0078(6)
Ag9 0.0585(8) 0.0422(7) 0.0431(7) 0.0000(5) 0.0055(5) 0.0057(5)
Ag11 0.0548(9) 0.0357(7) 0.0460(8) 0.0021(5) 0.0097(6) -0.0027(6)
Ag1 0.0569(11) 0.0465(10) 0.0402(9) 0.0014(8) 0.0082(8) 0.0016(8)
Ag19 0.0882(14) 0.1099(15) 0.0743(12) 0.0128(9) 0.0234(10) 0.0102(10)
Ag2 0.0525(10) 0.0356(8) 0.0516(9) -0.0019(6) 0.0048(7) -0.0043(6)
Ag16 0.0665(8) 0.0481(7) 0.0577(7) -0.0029(5) -0.0010(6) 0.0066(5)

loop_
_atom_type_symbol
_atom_type_description
_atom_type_scat_dispersion_real
_atom_type_scat_dispersion_imag
_atom_type_scat_source
C C 0.0033 0.0016 'International Tables Vol C Tables 4.2.6.8 and 6.1.1.4'
H H 0.0000 0.0000 'International Tables Vol C Tables 4.2.6.8 and 6.1.1.4'
Ag Ag -0.8971 1.1015 'International Tables Vol C Tables 4.2.6.8 and 6.1.1.4'
Au Au -2.0133 8.8022 'International Tables Vol C Tables 4.2.6.8 and 6.1.1.4'
S S 0.1246 0.1234 'International Tables Vol C Tables 4.2.6.8 and 6.1.1.4'

loop_
_geom_angle_atom_site_label_1
_geom_angle_atom_site_label_2
_geom_angle_atom_site_label_3
_geom_angle
Au7 AU2r Au6 68.24(4)
Au7 AG2s Au6 68.24(4)
Au7 AG9j Au6 63.98(3)
Au7 AU9i Au6 63.98(3)
Au7 AG11m Au12 65.61(3)
Au7 AG1o Au12 72.57(4)
Au10 Au7 Au1 123.22(4)
Au10 Au7 Au11 88.56(4)
Au10 Au7 Au9 59.39(3)
Au10 Au7 Au2 175.36(5)
Au10 Au7 Au5 60.48(4)
Au10 Au7 Ag5 60.48(4)
Au10 Au7 Ag9 59.39(3)
Au10 Au7 Ag11 88.56(4)
Au10 Au7 Ag1 114.32(5)
Au10 Au7 Ag2 175.36(5)
Au7 Au6 Au9 52.03(3)
Au7 Au6 Au15 109.38(3)
Au7 Au6 Ag9 52.03(3)
Au7 AU11l Au12 65.61(3)
AU11l Au7 Au1 114.44(4)
Au7 AG2s Au1 65.53(3)
Au7 AG5f Au1 64.34(4)
AU4k Au7 Au1 95.91(3)
Au7 AU2r Au1 65.53(3)
AG2s Au7 Au1 61.25(3)
AU9i Au7 Au1 87.68(3)
AU2r Au7 Au1 61.25(3)
AG1o Au7 Au1 121.93(4)
AG5f Au7 Au1 63.08(4)
Au7 AU5e Au1 64.34(4)
AG11m Au7 Au1 114.44(4)
AG9j Au7 Au1 87.68(3)
AU5e Au7 Au1 63.08(4)
Au7 AG2s Au17 90.87(4)
Au7 AU2r Au17 90.87(4)
Au7 AU4k Au3 66.46(3)
Au7 AG5f Au3 65.56(4)
Au7 AU5e Au3 65.56(4)
Au7 AG2s Au20 131.14(5)
Au7 AU2r Au20 131.14(5)
Au7 AU5e Au10 59.17(4)
AU4k Au7 Au10 119.13(4)
Au7 AG5f Au10 59.17(4)
Au7 AG1o Au18 172.18(7)
AU11l Au6 Au7 62.68(3)
AG2s Au6 Au7 54.00(3)
AG11m Au6 Au7 62.68(3)
AG16u Au6 Au7 150.20(4)
AU2r Au6 Au7 54.00(3)
Au17 Au6 Au7 91.77(3)
Au17 Au6 Au11 60.78(3)
Au17 Au6 Au9 118.86(4)
Au17 Au6 Au15 92.97(3)
Au17 Au6 Au2 68.23(4)
Au17 Au6 Au16 62.48(3)
Au17 Au6 Ag9 118.86(4)
Au17 Au6 Ag11 60.78(3)
Au17 Au6 Ag2 68.23(4)
Au17 Au6 Ag16 62.48(3)
S22 Au6 Au7 87.13(13)
S22 Au6 Au11 128.47(13)
S22 Au6 Au9 69.55(13)
S22 Au6 Au17 167.78(13)
S22 Au6 Au15 98.88(12)
S22 Au6 Au2 101.60(13)
S22 Au6 Au16 121.27(13)
S22 Au6 Ag9 69.55(13)
S22 Au6 Ag11 128.47(13)
S22 Au6 Ag2 101.60(13)
S22 Au6 Ag16 121.27(13)
AU16t Au6 Au7 150.20(4)
AU11l Au6 Au15 59.59(3)
AG16u Au6 Au15 60.90(3)
AG11m Au6 Au15 59.59(3)
AG2s Au6 Au15 152.47(4)
AU16t Au6 Au15 60.90(3)
AU2r Au6 Au15 152.47(4)
AU9i Au6 Au15 64.87(3)
AG9j Au6 Au15 64.87(3)
AG1o Au12 Au10 101.36(4)
AU2r Au1 Au7 53.22(3)
AG2s Au1 Au7 53.22(3)
AG5f Au1 Au7 52.58(3)
AU5e Au1 Au7 52.58(3)
AU2r Au1 Au6 54.06(3)
AG2s Au1 Au6 54.06(3)
AU5e Au1 Au6 90.96(3)
AG5f Au1 Au6 90.96(3)
AU16t Au17 Au20 67.97(3)
AG11m Au17 Au20 130.66(4)
AG16u Au17 Au20 67.97(3)
AU11l Au17 Au20 130.66(4)
AG1o Au17 Au20 119.85(5)
AU4k Au3 Au7 52.13(3)
AG5f Au3 Au7 52.84(3)
AU5e Au3 Au7 52.84(3)
AU11l Au15 Au6 52.36(3)
AU16t Au15 Au6 58.07(3)
AG16u Au15 Au6 58.07(3)
AG11m Au15 Au6 52.36(3)
AU9i Au10 Au7 61.20(3)
AG9j Au10 Au7 61.20(3)
AG9j Au10 Au12 96.74(4)
AG5f Au10 Au12 132.09(5)
AU9i Au10 Au12 96.74(4)
AU5e Au10 Au12 132.09(5)
AU14a S7 Au10 88.6(2)
AG14b S7 Au10 88.6(2)
Au6 AU11l Au7 65.64(3)
Au6 AG11m Au7 65.64(3)
Au6 AG11m Au12 130.62(4)
Au6 AU11l Au12 130.62(4)
Au6 AG2s Au1 67.99(4)
Au6 AU2r Au1 67.99(4)
Au6 AU2r Au17 52.12(3)
Au6 AG2s Au17 52.12(3)
Au6 AG16u Au20 59.83(3)
Au6 AU16t Au20 59.83(3)
Au6 AU2r Au20 63.04(3)
Au10 Au12 Au11 80.73(3)
Au6 AG2s Au20 63.04(3)
Au6 AU11l Au15 68.05(4)
Au6 AU16t Au15 61.02(3)
Au6 AG16u Au15 61.02(3)
Au6 AG11m Au15 68.05(4)
Au10 Au12 Ag11 80.73(3)
S33 Au12 Au11 48.35(14)
S33 Au12 Au10 81.63(14)
S33 Au12 Ag11 48.35(14)
S33 Au12 Ag1 101.70(14)
S40 Au12 Au11 131.66(16)
S40 Au12 Au10 99.91(16)
S40 Au12 S33 178.4(2)
S40 Au12 Ag11 131.66(16)
S40 Au12 Ag1 77.93(16)
Au7 Au1 Au6 58.87(2)
S22 Au1 Au7 89.40(14)
S22 Au1 Au6 46.18(13)
S22 Au1 Au2 99.82(13)
S22 Au1 Au5 83.68(14)
S22 Au1 S24 178.4(2)
S22 Au1 Ag5 83.68(14)
S22 Au1 Ag2 99.82(13)
S24 Au1 Au7 90.21(14)
S24 Au1 Au6 132.41(14)
S24 Au1 Au2 78.68(14)
S24 Au1 Au5 97.34(15)
S24 Au1 Ag5 97.34(15)
S24 Au1 Ag2 78.68(14)
Au6 Au17 Au11 61.24(3)
Au6 Au17 Au20 69.44(3)
Au6 Au17 Au2 59.65(3)
Au6 Au17 Au16 66.31(3)
Au6 Au17 Ag11 61.24(3)
Au6 Au17 Ag1 91.20(4)
Au6 Au17 Ag2 59.65(3)
Au6 Au17 Ag16 66.31(3)
Au20 Au17 Au2 64.47(3)
Au20 Au17 Ag2 64.47(3)
S31 Au17 Au6 166.39(15)
Au1 AU2r Au17 120.11(5)
S31 Au17 Au11 130.62(16)
S31 Au17 Au20 98.22(16)
S31 Au17 Au2 110.47(16)
S31 Au17 Au16 115.34(17)
S31 Au17 Ag11 130.62(16)
S31 Au17 Ag1 90.19(17)
S31 Au17 Ag2 110.47(16)
S31 Au17 Ag16 115.34(17)
Au7 Au3 Au8 62.44(3)
Au7 Au3 Ag8 62.44(3)
S24 Au3 Au7 89.57(13)
Au1 AG2s Au17 120.11(5)
Au1 AU2r Au20 98.39(4)
Au1 AG2s Au20 98.39(4)
Au17 AU11l Au7 92.02(4)
Au17 AG11m Au7 92.02(4)
S24 Au3 Au4 83.94(14)
S24 Au3 Au8 139.91(14)
Au17 AG1o Au7 95.94(5)
Au17 AG16u Au6 51.21(3)
Au17 AU11l Au6 57.98(3)
S24 Au3 Au5 98.61(14)
S24 Au3 Ag5 98.61(14)
S24 Au3 Ag8 139.91(14)
Au17 AG11m Au6 57.98(3)
S29 Au3 Au7 97.73(15)
Au17 AU16t Au6 51.21(3)
Au17 AG1o Au12 122.39(6)
Au17 AG11m Au12 116.78(4)
Au17 AU11l Au12 116.78(4)
Au17 AU2r Au20 56.28(3)
Au17 AU16t Au20 56.05(3)
Au17 AG2s Au20 56.28(3)
Au17 AG16u Au20 56.05(3)
Au17 AU11l Au15 96.55(4)
Au17 AG11m Au15 96.55(4)
Au17 AG16u Au15 86.55(3)
Au17 AU16t Au15 86.55(3)
Au17 AG1o Au18 77.68(5)
Au3 AG8h Au7 57.17(3)
Au3 AU8g Au7 57.17(3)
Au3 AG5f Au1 66.95(4)
Au3 AU5e Au1 66.95(4)
Au15 AU11l Au7 117.88(4)
S29 Au3 Au4 100.68(16)
S29 Au3 Au8 45.75(15)
S29 Au3 Au5 85.75(16)
Au15 AG11m Au7 117.88(4)
Au15 AG11m Au12 146.61(4)
Au15 AU11l Au12 146.61(4)
Au15 AU16t Au20 120.85(4)
Au15 AG16u Au20 120.85(4)
Au10 AG9j Au7 59.41(3)
Au10 AG8h Au7 49.88(3)
Au10 AU8g Au7 49.88(3)
Au10 AU9i Au7 59.41(3)
Au10 AG9j Au6 122.12(4)
Au10 AU9i Au6 122.12(4)
Au10 AU5e Au1 123.17(5)
Au10 AG5f Au1 123.17(5)
Au10 AU8g Au3 83.65(4)
Au10 AU5e Au3 94.23(5)
Au10 AG8h Au3 83.65(4)
Au10 AG5f Au3 94.23(5)
Au18 AG1o Au12 114.61(6)
S25 AU16t Au6 86.69(14)
S25 AG16u Au6 86.69(14)
S25 AU16t Au17 99.29(16)
S25 AG16u Au17 99.29(16)
S25 AG16u Au20 43.27(16)
S29 Au3 S24 172.7(2)
S29 Au3 Ag5 85.75(16)
S29 Au3 Ag8 45.75(15)
Au6 Au20 Au2 52.79(3)
Au6 Au20 Au16 56.11(3)
Au6 Au20 Ag2 52.79(3)
Au6 Au20 Ag16 56.11(3)
Au17 Au20 Au6 49.93(3)
Au17 Au20 Au2 59.25(3)
Au17 Au20 Au16 55.98(3)
Au17 Au20 Ag2 59.25(3)
Au17 Au20 Ag16 55.98(3)
S25 Au20 Au6 83.83(15)
S25 Au20 Au17 99.42(15)
S25 Au20 Au2 136.23(15)
S25 Au20 Au16 43.48(15)
S25 Au20 S26 173.3(2)
S25 Au20 Ag2 136.23(15)
S25 Au20 Ag16 43.48(15)
S26 Au20 Au6 101.31(15)
S26 Au20 Au17 87.23(15)
S26 Au20 Au2 48.55(15)
S26 Au20 Au16 143.20(15)
S26 Au20 Ag2 48.55(15)
S26 Au20 Ag16 143.20(15)
S27 Au15 Au6 87.84(13)
S27 Au15 Au11 98.24(14)
S27 Au15 Au16 134.68(14)
S27 Au15 S28 178.21(19)
S27 Au15 Ag11 98.24(14)
S27 Au15 Ag16 134.68(14)
S25 AU16t Au20 43.27(16)
S25 AG16u Au15 133.00(15)
S25 AU16t Au15 133.00(15)
S25 AG16u S28 174.9(2)
S25 AU16t S28 174.9(2)
S26 AG2s Au7 173.50(15)
S26 AU2r Au7 173.50(15)
S26 AG2s Au6 108.04(15)
S26 AU2r Au6 108.04(15)
S26 AU2r Au1 118.62(15)
S26 AG2s Au1 118.62(15)
S26 AG2s Au17 82.69(14)
S26 AU2r Au17 82.69(14)
S26 AU2r Au20 45.04(14)
S26 AG2s Au20 45.04(14)
S27 AU9i Au7 151.02(14)
S27 AG9j Au7 151.02(14)
S27 AU9i Au6 87.05(13)
S27 AG9j Au6 87.05(13)
S27 AU9i Au10 148.33(14)
S27 AG9j Au10 148.33(14)
S28 AU16t Au6 96.33(15)
S28 AG16u Au6 96.33(15)
S28 AU16t Au17 85.76(15)
S28 AG16u Au17 85.76(15)
S28 AG16u Au20 141.76(16)
S28 AU16t Au20 141.76(16)
S28 AG16u Au15 46.56(14)
S28 Au15 Au6 93.94(14)
S28 Au15 Au11 82.87(15)
S28 Au15 Au16 46.73(14)
S28 Au15 Ag11 82.87(15)
S28 Au15 Ag16 46.73(14)
Au7 Au10 Au12 71.74(3)
Au7 Au10 Au8 68.87(3)
Au7 Au10 Au5 60.35(4)
Au7 Au10 Au14 134.53(5)
Au7 Au10 Ag14 134.53(5)
Au7 Au10 Ag5 60.35(4)
Au7 Au10 Ag8 68.87(3)
Au12 Au10 Au8 66.99(3)
Au12 Au10 Au14 126.60(4)
Au12 Au10 Ag14 126.60(4)
Au12 Au10 Ag8 66.99(3)
S7 Au10 Au7 153.57(17)
S7 Au10 Au12 90.47(16)
S7 Au10 Au9 142.63(18)
S7 Au10 Au8 86.41(17)
S7 Au10 Au5 134.08(17)
S7 Au10 Au14 44.28(17)
S7 Au10 Ag14 44.28(17)
S7 Au10 Ag5 134.08(17)
S7 Au10 Ag8 86.41(17)
S7 Au10 Ag9 142.63(18)
S31 Au18 Au19 137.95(16)
S31 Au18 S5 175.6(2)
S31 Au18 Ag1 91.51(15)
S31 Au18 Ag19 137.95(16)
S5 Au18 Au19 45.67(18)
S5 Au18 Ag1 92.77(19)
S5 Au18 Ag19 45.67(18)
Au1 S22 Au6 89.75(19)
C12 S22 Au6 115.0(7)
C12 S22 Au1 111.0(7)
Au1 S24 Au3 94.2(2)
C31 S24 Au1 111.0(11)
C31 S24 Au3 106.0(10)
Au20 S25 Au16 93.3(2)
Au20 S25 Ag16 93.3(2)
C14 S25 Au20 108.2(9)
C14 S25 Au16 108.6(9)
C14 S25 Ag16 108.6(9)
Au20 S26 Au2 86.42(19)
Au20 S26 Ag2 86.42(19)
C22 S26 Au20 106.0(9)
C22 S26 Au2 116.3(9)
C22 S26 Ag2 116.3(9)
Au15 S27 Au9 92.4(2)
Au15 S27 Ag9 92.4(2)
C27 S27 Au9 111.7(8)
C27 S27 Au15 107.5(8)
C27 S27 Ag9 111.7(8)
Au15 S28 Au16 86.7(2)
Au15 S28 Ag16 86.7(2)
C13 S28 Au15 109.6(9)
C13 S28 Au16 107.4(10)
C13 S28 Ag16 107.4(10)
Au3 S29 Au8 89.1(2)
Au3 S29 Ag8 89.1(2)
C28 S29 Au3 106.2(10)
C28 S29 Au8 107.7(10)
C28 S29 Ag8 107.7(10)
Au18 S31 Au17 98.8(2)
C15 S31 Au17 110.2(8)
C15 S31 Au18 104.0(9)
Au12 S33 Au11 86.10(17)
Au12 S33 Ag11 86.10(17)
C29 S33 Au12 106.5(9)
C29 S33 Au11 108.8(9)
C29 S33 Ag11 108.8(9)
Au12 S40 Au8 95.4(2)
Au12 S40 Ag8 95.4(2)
C43 S40 Au12 114.0(12)
C43 S40 Au8 112.5(14)
C43 S40 Ag8 112.5(14)
C17 S6 Au5 108.9(12)
C17 S6 Au13 104.4(11)
C17 S6 Ag13 104.4(11)
C17 S6 Ag5 108.9(12)
C55 S7 Au10 111.9(10)
C55 S7 Au14 103.1(10)
C55 S7 Ag14 103.1(10)
C37 S16 Au13 107.4(11)
C37 S16 Au14 103.9(14)
C37 S16 Ag14 103.9(14)
C37 S16 Ag13 107.4(11)
C53 S3 Au4 109.1(11)
C53 S3 Au19 107.2(11)
C53 S3 Ag19 107.2(11)
Au18 S5 Au19 90.3(3)
Au18 S5 Ag19 90.3(3)
C60 S5 Au18 109.1(11)
C60 S5 Au19 110.6(10)
C60 S5 Ag19 110.6(10)
C11 C12 S22 107.0(15)
C11 C12 C49 108.1(18)
C26 C12 S22 113.8(16)
C26 C12 C11 109.5(18)
C26 C12 C49 111.2(19)
C49 C12 S22 107.0(15)
C30 C13 S28 113.4(19)
C30 C13 C40 111(2)
C30 C13 C42 107(2)
C40 C13 S28 106.2(19)
C42 C13 S28 108.8(18)
C42 C13 C40 110(2)
C23 C14 S25 106.7(18)
C23 C14 C34 107(2)
C34 C14 S25 105.7(18)
C45 C14 S25 110(2)
C45 C14 C23 112(3)
C45 C14 C34 115(2)
C18 C15 S31 109.8(16)
C18 C15 C35 110(2)
C21 C15 S31 103.4(18)
C21 C15 C18 112(2)
C21 C15 C35 116(2)
C35 C15 S31 106.0(18)
C50 C17 S6 108(2)
C56 C17 S6 110(3)
C56 C17 C50 112(3)
C56 C17 C72 118(3)
C72 C17 S6 104(2)
C72 C17 C50 104(3)
C16 C22 S26 112.5(17)
C16 C22 C25 105(2)
C25 C22 S26 104.3(17)
C70 C22 S26 112(2)
C70 C22 C16 109(2)
C70 C22 C25 114(2)
C19 C27 S27 110.4(16)
C19 C27 C38 112.7(19)
C19 C27 C46 108(2)
C38 C27 S27 107.8(17)
C38 C27 C46 109(2)
C46 C27 S27 109.3(15)
C20 C28 S29 104(2)
C20 C28 C32 112(3)
C32 C28 S29 105(2)
C52 C28 S29 112(2)
C52 C28 C20 111(3)
C52 C28 C32 112(3)
C33 C29 S33 116.2(17)
C33 C29 C57 105(2)
C44 C29 S33 107.4(19)
C44 C29 C33 107(2)
C44 C29 C57 112(2)
C57 C29 S33 108.8(17)
C36 C31 S24 112.9(18)
C36 C31 C61 108(3)
C39 C31 S24 105.2(19)
C39 C31 C36 113(3)
C39 C31 C61 111(2)
C61 C31 S24 107(2)
C48 C37 S16 115(3)
C48 C37 C65 111(3)
C48 C37 C78 119(4)
C65 C37 S16 98(3)
C78 C37 S16 107(2)
C78 C37 C65 105(3)
C47 C43 S40 110(3)
C47 C43 C58 110(3)
C47 C43 C97 113(3)
C58 C43 S40 110(3)
C58 C43 C97 106(3)
C97 C43 S40 108(2)
C54 C53 S3 110.3(19)
C54 C53 C66 107(3)
C63 C53 S3 108(2)
C63 C53 C54 115(3)
C63 C53 C66 109(2)
C66 C53 S3 107(2)
C41 C55 S7 111(2)
C41 C55 C51 113(3)
C51 C55 S7 109(2)
C64 C55 S7 107(2)
C64 C55 C41 108(3)
C64 C55 C51 108(2)
C68 C60 S5 116(2)
C68 C60 C10 110(3)
C77 C60 S5 111(2)
C77 C60 C68 109(3)
C77 C60 C10 97(3)
C10 C60 S5 112(2)
S28 AU16t Au15 46.56(14)
S29 AU8g Au7 92.67(16)
S29 AG8h Au7 92.67(16)
S29 AG8h Au3 45.14(15)
S29 AU8g Au3 45.14(15)
S29 AU8g Au10 85.88(16)
S29 AG8h Au10 85.88(16)
S29 AU8g S40 176.9(2)
S29 AG8h S40 176.9(2)
S33 AU11l Au7 99.16(14)
S33 AG11m Au7 99.16(14)
S33 AU11l Au6 152.95(14)
S33 AG11m Au6 152.95(14)
S33 AG11m Au12 45.56(14)
S33 AU11l Au12 45.56(14)
S33 AG11m Au17 148.29(14)
S33 AU11l Au17 148.29(14)
S33 AG11m Au15 104.02(14)
S33 AU11l Au15 104.02(14)
S40 AU8g Au7 89.36(15)
S40 AG8h Au7 89.36(15)
S40 AU8g Au3 135.04(16)
S40 AG8h Au3 135.04(16)
S40 AG8h Au10 97.24(15)
S40 AU8g Au10 97.24(15)
S6 AG5f Au7 161.51(17)
S6 AU5e Au7 161.51(17)
S6 AU5e Au1 99.64(17)
S6 AG5f Au1 99.64(17)
S6 AU5e Au3 100.51(18)
S6 AG5f Au3 100.51(18)
S6 AU5e Au10 137.08(17)
S6 AG5f Au10 137.08(17)
S6 AG13d S16 178.4(3)
S6 AU13c S16 178.4(3)
S7 AG14b Au10 47.09(16)
S7 AU14a Au10 47.09(16)
S7 AG14b S16 177.8(3)
S7 AU14a S16 177.8(3)
S16 AU14a Au10 134.1(2)
S16 AG14b Au10 134.1(2)
S3 AU4k Au7 160.48(16)
S3 AU4k Au3 114.58(16)
S3 AG19q Au18 140.70(17)
S3 AU19p Au18 140.70(17)
S5 AU19p Au18 44.0(2)
S5 AG19q Au18 44.0(2)
S5 AU19p S3 173.9(3)
S5 AG19q S3 173.9(3)

loop_
_geom_bond_atom_site_label_1
_geom_bond_atom_site_label_2
_geom_bond_distance
Au7 Au1 3.1336(11)
Au7 Au4 2.7159(12)
Au7 Au11 3.0877(13)
Au7 Au9 2.7772(12)
AU11l Au17 2.7147(13)
AU4k Au3 3.0209(13)
AU11l Au15 2.9696(15)
Au7 Au10 2.7281(12)
AU9i Au10 2.7277(15)
Au7 Au2 2.7576(14)
Au7 Au5 2.7611(15)
AU16t S25 2.313(6)
AU2r S26 2.447(6)
AU9i S27 2.405(6)
AU16t S28 2.326(6)
AU8g S29 2.338(6)
AU11l S33 2.401(5)
AU8g S40 2.340(6)
AU13c S6 2.268(8)
AU5e S6 2.421(6)
AU14a S7 2.282(7)
AU13c S16 2.357(9)
AU14a S16 2.375(9)
AU4k S3 2.400(6)
AU19p S3 2.384(7)
AU19p S5 2.358(7)
Au7 Ag5 2.7611(15)
Au7 Ag9 2.7772(12)
Au7 Ag11 3.0877(13)
Au7 Ag1 2.8160(17)
Au7 Ag2 2.7576(14)
Au6 Au11 2.7267(13)
Au6 Au9 3.1661(13)
Au6 Au17 2.6374(12)
Au6 Au15 3.1936(12)
Au6 Au2 2.8832(15)
Au6 Au16 3.0984(13)
Au6 S22 2.382(5)
Au6 Ag9 3.1661(13)
Au6 Ag11 2.7267(13)
Au6 Ag2 2.8832(15)
Au6 Ag16 3.0984(13)
Au12 Au11 3.2060(15)
Au12 Au10 3.0741(13)
Au12 S33 2.294(6)
Au12 S40 2.287(6)
Au12 Ag11 3.2060(15)
Au12 Ag1 2.9462(18)
Au1 Au2 3.0185(15)
Au1 Au5 3.0996(16)
Au1 S22 2.296(5)
Au1 S24 2.312(5)
Au1 Ag5 3.0996(16)
Au1 Ag2 3.0185(15)
Au17 Au20 3.0032(13)
Au17 Au2 3.1030(15)
Au17 Au16 3.0007(14)
Au17 S31 2.368(6)
Au17 Ag11 2.7147(13)
Au17 Ag1 2.8150(18)
Au17 Ag2 3.1030(15)
Au17 Ag16 3.0007(14)
Au3 Au8 3.2634(14)
Au3 Au5 3.0477(17)
Au3 S24 2.319(6)
Au3 S29 2.313(6)
Au3 Ag5 3.0477(17)
Au3 Ag8 3.2634(14)
Au20 Au2 3.2582(16)
Au20 Au16 3.3561(13)
Au20 S25 2.304(6)
Au20 S26 2.310(6)
Au20 Ag2 3.2582(16)
Au20 Ag16 3.3561(13)
Au15 Au16 3.1898(13)
Au15 S27 2.320(6)
Au15 S28 2.320(6)
Au15 Ag11 2.9696(15)
Au15 Ag16 3.1898(13)
Au10 Au8 3.1273(15)
Au10 Au5 2.7647(16)
Au10 Au14 3.2677(16)
Au10 S7 2.394(6)
Au10 Ag14 3.2677(16)
Au10 Ag5 2.7647(16)
Au10 Ag8 3.1273(15)
Au10 Ag9 2.7277(15)
Au18 Au19 3.2965(19)
Au18 S31 2.290(7)
Au18 S5 2.291(8)
Au18 Ag1 2.8270(18)
Au18 Ag19 3.2965(19)
S22 C12 1.84(2)
S24 C31 1.82(2)
S25 C14 1.85(3)
S25 Ag16 2.313(6)
S26 C22 1.81(2)
S26 Ag2 2.447(6)
S27 C27 1.88(2)
S27 Ag9 2.405(6)
S28 C13 1.84(2)
S28 Ag16 2.326(6)
S29 C28 1.91(3)
S29 Ag8 2.338(6)
S31 C15 1.91(3)
S33 C29 1.85(2)
S33 Ag11 2.401(5)
S40 C43 1.81(3)
S40 Ag8 2.340(6)
S6 C17 1.91(3)
S6 Ag13 2.268(8)
S6 Ag5 2.421(6)
S7 C55 1.85(3)
S7 Ag14 2.282(7)
S16 C37 1.93(3)
S16 Ag14 2.375(9)
S16 Ag13 2.357(9)
S3 C53 1.79(3)
S3 Ag19 2.384(7)
S5 C60 1.81(3)
S5 Ag19 2.358(7)
C11 C12 1.53(3)
C12 C26 1.50(3)
C12 C49 1.55(3)
C13 C30 1.46(3)
C13 C40 1.50(3)
C13 C42 1.47(3)
C14 C23 1.47(3)
C14 C34 1.56(3)
C14 C45 1.38(3)
C15 C18 1.51(3)
C15 C21 1.47(3)
C15 C35 1.54(3)
C16 C22 1.58(3)
C17 C50 1.67(4)
C17 C56 1.44(4)
C17 C72 1.48(4)
C19 C27 1.44(3)
C20 C28 1.49(4)
C22 C25 1.61(3)
C22 C70 1.44(3)
C27 C38 1.47(3)
C27 C46 1.54(3)
C28 C32 1.51(4)
C28 C52 1.46(4)
C29 C33 1.53(3)
C29 C44 1.52(3)
C29 C57 1.54(3)
C31 C36 1.51(4)
C31 C39 1.50(4)
C31 C61 1.53(4)
C37 C48 1.37(4)
C37 C65 1.56(5)
C37 C78 1.45(4)
C41 C55 1.45(4)
C43 C47 1.56(5)
C43 C58 1.57(4)
C43 C97 1.61(4)
C51 C55 1.49(3)
C53 C54 1.49(4)
C53 C63 1.45(4)
C53 C66 1.51(4)
C55 C64 1.44(4)
C60 C68 1.490(18)
C60 C77 1.482(19)
C60 C10 1.511(18)

loop_
_smtbx_masks_void_nr
_smtbx_masks_void_average_x
_smtbx_masks_void_average_y
_smtbx_masks_void_average_z
_smtbx_masks_void_volume
_smtbx_masks_void_count_electrons
1 -0.079 0.154 0.128 31.5 0.0
2 0.079 0.154 0.372 31.5 0.0
3 0.000 0.339 0.250 36.9 11.2
4 0.000 0.661 0.750 36.9 11.2
5 -0.079 0.846 0.628 31.5 0.0
6 0.079 0.846 0.872 31.5 0.0
7 0.091 0.448 0.494 9.9 0.0
8 0.091 0.552 0.994 9.9 0.0
9 0.500 0.136 0.750 618.1 158.3
10 0.500 0.864 0.250 618.1 164.5
11 0.205 0.381 0.251 16.4 4.2
12 0.205 0.619 0.751 16.4 2.9
13 0.223 0.220 0.458 8.4 0.0
14 0.223 0.780 0.958 8.4 0.0
15 0.500 0.500 0.500 19.5 0.0
16 0.500 0.500 1.000 19.5 0.0
17 0.500 0.333 0.250 12.0 2.5
18 0.500 0.667 0.750 12.0 2.5
19 0.777 0.220 0.042 8.4 0.0
20 0.777 0.780 0.542 8.4 0.0
21 0.795 0.381 0.249 16.4 3.2
22 0.795 0.619 0.749 16.4 2.0
23 0.909 0.448 0.006 9.9 0.0
24 0.909 0.552 0.506 9.9 0.0
